data_1559117
loop_
_publ_author_name
'Yuntawattana, Nattawut'
'McGuire, Thomas M.'
'Durr, Christopher B.'
'Buchard, Antoine'
'Williams, Charlotte K.'

_publ_section_title
;
 Indium phosphasalen catalysts showing high isoselectivity and activity in
 racemic lactide and lactone ring opening polymerizations
;
_journal_issue 21
_journal_name_full 'Catalysis Science &amp; Technology'
_journal_page_first 7226
_journal_page_last 7239
_journal_paper_doi 10.1039/D0CY01484B
_journal_volume 10
_journal_year 2020
_chemical_formula_sum 'C63 H102 In N2 O3 P2'
_chemical_formula_weight 1112.22
_chemical_properties_physical Air-sensitive,Moisture-sensitive
_space_group_IT_number 14
_space_group_name_Hall '-P 2yn'
_space_group_name_H-M_alt 'P 1 21/n 1'
_symmetry_cell_setting monoclinic
_symmetry_Int_Tables_number 14
_symmetry_space_group_name_Hall '-P 2yn'
_symmetry_space_group_name_H-M 'P 1 21/n 1'
_atom_sites_solution_hydrogens geom
_audit_conform_dict_location ftp://ftp.iucr.org/pub/cif_core.dic
_audit_conform_dict_name cif_core.dic
_audit_conform_dict_version 2.4.3
_audit_creation_date 2017-04-12T11:58:08-00:00
_audit_creation_method 'WinGX routine CIF_UPDATE'
_audit_update_record
;
2020-07-23 deposited with the CCDC.	2020-08-26 downloaded from the CCDC.
;
_cell_angle_alpha 90
_cell_angle_beta 91.214(2)
_cell_angle_gamma 90
_cell_formula_units_Z 4
_cell_length_a 10.9894(2)
_cell_length_b 28.7519(10)
_cell_length_c 19.8100(4)
_cell_measurement_reflns_used 10778
_cell_measurement_temperature 150(2)
_cell_measurement_theta_max 76.009
_cell_measurement_theta_min 4.262
_cell_volume 6257.9(3)
_computing_cell_refinement 'CrysAlisPro 1.171.38.43b (Rigaku OD, 2015)'
_computing_data_collection 'CrysAlisPro 1.171.38.43b (Rigaku OD, 2015)'
_computing_data_reduction 'CrysAlisPro 1.171.38.43b (Rigaku OD, 2015)'
_computing_structure_refinement 'SHELXL-2016/6 (Sheldrick, 2016)'
_diffrn_ambient_environment N~2~
_diffrn_ambient_temperature 150(2)
_diffrn_detector 'CCD plate'
_diffrn_detector_area_resol_mean 10.5035
_diffrn_detector_type Atlas
_diffrn_measured_fraction_theta_full 1
_diffrn_measured_fraction_theta_max 0.989
_diffrn_measurement_device 'four-circle diffractometer'
_diffrn_measurement_device_type 'SuperNova, Dual, Cu at zero, Atlas'
_diffrn_measurement_method '\w scans'
_diffrn_orient_matrix_type 'CrysAlisPro convention (1999,Acta A55,543-557)'
_diffrn_orient_matrix_UB_11 -0.0199113
_diffrn_orient_matrix_UB_12 0.0524893
_diffrn_orient_matrix_UB_13 0.0105248
_diffrn_orient_matrix_UB_21 -0.0176188
_diffrn_orient_matrix_UB_22 0.0065184
_diffrn_orient_matrix_UB_23 -0.0768177
_diffrn_orient_matrix_UB_31 -0.1376448
_diffrn_orient_matrix_UB_32 -0.0085058
_diffrn_orient_matrix_UB_33 0.0065848
_diffrn_radiation_monochromator mirror
_diffrn_radiation_probe x-ray
_diffrn_radiation_type CuK\a
_diffrn_radiation_wavelength 1.54184
_diffrn_reflns_av_R_equivalents 0.0633
_diffrn_reflns_av_unetI/netI 0.1018
_diffrn_reflns_Laue_measured_fraction_full 1
_diffrn_reflns_Laue_measured_fraction_max 0.989
_diffrn_reflns_limit_h_max 9
_diffrn_reflns_limit_h_min -13
_diffrn_reflns_limit_k_max 36
_diffrn_reflns_limit_k_min -35
_diffrn_reflns_limit_l_max 24
_diffrn_reflns_limit_l_min -24
_diffrn_reflns_number 52665
_diffrn_reflns_point_group_measured_fraction_full 1
_diffrn_reflns_point_group_measured_fraction_max 0.989
_diffrn_reflns_theta_full 67.684
_diffrn_reflns_theta_max 76.489
_diffrn_reflns_theta_min 3.799
_diffrn_source 'micro-focus sealed X-ray tube'
_diffrn_source_type 'SuperNova (Cu) X-ray Source'
_exptl_absorpt_coefficient_mu 3.819
_exptl_absorpt_correction_T_max 1
_exptl_absorpt_correction_T_min 0.66136
_exptl_absorpt_correction_type multi-scan
_exptl_absorpt_process_details
;
        CrysAlisPro 1.171.38.43b (Rigaku Oxford Diffraction, 2015)
        Empirical absorption correction using spherical harmonics,
 implemented in SCALE3 ABSPACK scaling algorithm.
;
_exptl_crystal_colour colorless
_exptl_crystal_density_diffrn 1.181
_exptl_crystal_description plate
_exptl_crystal_F_000 2388
_exptl_crystal_size_max 0.25
_exptl_crystal_size_mid 0.15
_exptl_crystal_size_min 0.04
_refine_diff_density_max 2.068
_refine_diff_density_min -0.87
_refine_diff_density_rms 0.084
_refine_ls_extinction_method none
_refine_ls_goodness_of_fit_ref 1.026
_refine_ls_hydrogen_treatment constr
_refine_ls_matrix_type full
_refine_ls_number_parameters 692
_refine_ls_number_reflns 12991
_refine_ls_number_restraints 133
_refine_ls_restrained_S_all 1.033
_refine_ls_R_factor_all 0.0803
_refine_ls_R_factor_gt 0.0584
_refine_ls_shift/su_max 0.002
_refine_ls_shift/su_mean 0
_refine_ls_structure_factor_coef Fsqd
_refine_ls_weighting_details 'w=1/[\s^2^(Fo^2^)+(0.0777P)^2^+7.3930P] where P=(Fo^2^+2Fc^2^)/3'
_refine_ls_weighting_scheme calc
_refine_ls_wR_factor_gt 0.1442
_refine_ls_wR_factor_ref 0.1581
_reflns_Friedel_coverage 0
_reflns_number_gt 9848
_reflns_number_total 12991
_reflns_threshold_expression 'I > 2\s(I)'
_cod_data_source_file d0cy01484b2.cif
_cod_data_source_block 4
_cod_depositor_comments 'Adding full bibliography for 1559113--1559118.cif.'
_cod_original_sg_symbol_H-M 'P 21/n'
_cod_database_code 1559117
_shelx_estimated_absorpt_t_min 0.449
_shelx_estimated_absorpt_t_max 0.862

loop_
_symmetry_equiv_pos_as_xyz
'x, y, z'
'-x+1/2, y+1/2, -z+1/2'
'-x, -y, -z'
'x-1/2, -y-1/2, z-1/2'

loop_
_atom_site_label
_atom_site_type_symbol
_atom_site_fract_x
_atom_site_fract_y
_atom_site_fract_z
_atom_site_U_iso_or_equiv
_atom_site_adp_type
_atom_site_occupancy
_atom_site_site_symmetry_order
_atom_site_calc_flag
_atom_site_refinement_flags_posn
_atom_site_refinement_flags_adp
_atom_site_refinement_flags_occupancy
_atom_site_disorder_assembly
_atom_site_disorder_group
C1 C 0.5132(4) 0.37956(15) 0.54626(19) 0.0352(8) Uani 1 1 d . . . . .
C2 C 0.5912(4) 0.41123(14) 0.51161(19) 0.0346(8) Uani 1 1 d . . . . .
C3 C 0.5889(4) 0.41135(15) 0.4415(2) 0.0369(8) Uani 1 1 d . . . . .
H3 H 0.639731 0.433004 0.419326 0.044 Uiso 1 1 calc R U . . .
C4 C 0.5171(4) 0.38181(15) 0.40138(19) 0.0375(9) Uani 1 1 d . . . . .
C5 C 0.4429(4) 0.35130(15) 0.4346(2) 0.0379(9) Uani 1 1 d . . . . .
H5 H 0.39393 0.330329 0.408769 0.045 Uiso 1 1 calc R U . . .
C6 C 0.4370(4) 0.35009(15) 0.5054(2) 0.0362(8) Uani 1 1 d . . . . .
C7 C 0.6747(4) 0.44468(17) 0.5515(2) 0.0429(10) Uani 1 1 d . . . . .
C8 C 0.7655(4) 0.4161(2) 0.5948(2) 0.0533(12) Uani 1 1 d . . . . .
H8A H 0.818857 0.437244 0.620563 0.08 Uiso 1 1 calc R U . . .
H8B H 0.814692 0.396617 0.565343 0.08 Uiso 1 1 calc R U . . .
H8C H 0.72082 0.396331 0.626009 0.08 Uiso 1 1 calc R U . . .
C9 C 0.6002(5) 0.47594(18) 0.5976(3) 0.0533(12) Uani 1 1 d . . . . .
H9A H 0.549186 0.456625 0.626326 0.08 Uiso 1 1 calc R U . . .
H9B H 0.548441 0.496527 0.569996 0.08 Uiso 1 1 calc R U . . .
H9C H 0.655434 0.494684 0.626004 0.08 Uiso 1 1 calc R U . . .
C10 C 0.7488(6) 0.4762(2) 0.5050(3) 0.0640(15) Uani 1 1 d . . . . .
H10A H 0.693367 0.496097 0.478525 0.096 Uiso 1 1 calc R U . . .
H10B H 0.796301 0.456888 0.474393 0.096 Uiso 1 1 calc R U . . .
H10C H 0.804014 0.495609 0.532359 0.096 Uiso 1 1 calc R U . . .
C11 C 0.5158(4) 0.38278(17) 0.3235(2) 0.0437(10) Uani 1 1 d . . . . .
C12 C 0.5478(5) 0.3349(2) 0.2960(2) 0.0576(13) Uani 1 1 d . . . . .
H12A H 0.48657 0.312306 0.309915 0.086 Uiso 1 1 calc R U . . .
H12B H 0.628004 0.325533 0.313696 0.086 Uiso 1 1 calc R U . . .
H12C H 0.54938 0.336217 0.246558 0.086 Uiso 1 1 calc R U . . .
C13 C 0.3879(5) 0.39593(19) 0.2981(2) 0.0523(12) Uani 1 1 d . . . . .
H13A H 0.385804 0.396221 0.248604 0.078 Uiso 1 1 calc R U . . .
H13B H 0.366853 0.426878 0.314983 0.078 Uiso 1 1 calc R U . . .
H13C H 0.329095 0.373121 0.314366 0.078 Uiso 1 1 calc R U . . .
C14 C 0.6059(5) 0.4186(2) 0.2963(2) 0.0623(15) Uani 1 1 d . . . . .
H14A H 0.599771 0.419228 0.246885 0.093 Uiso 1 1 calc R U . . .
H14B H 0.688878 0.409905 0.310388 0.093 Uiso 1 1 calc R U . . .
H14C H 0.586639 0.449397 0.314227 0.093 Uiso 1 1 calc R U . . .
C15 C 0.2864(4) 0.26769(17) 0.4810(2) 0.0411(9) Uani 1 1 d . . . . .
C16 C 0.2027(4) 0.2692(2) 0.4262(2) 0.0513(11) Uani 1 1 d . . . . .
H16 H 0.158036 0.296854 0.416861 0.062 Uiso 1 1 calc R U . . .
C17 C 0.1859(5) 0.2302(2) 0.3858(3) 0.0581(14) Uani 1 1 d . . . . .
H17 H 0.130567 0.231371 0.348334 0.07 Uiso 1 1 calc R U . . .
C18 C 0.2477(5) 0.1903(2) 0.3994(3) 0.0661(16) Uani 1 1 d . . . . .
H18 H 0.234336 0.163612 0.371982 0.079 Uiso 1 1 calc R U . . .
C19 C 0.3295(5) 0.1883(2) 0.4528(3) 0.0644(14) Uani 1 1 d . . . . .
H19 H 0.372231 0.16025 0.462026 0.077 Uiso 1 1 calc R U . . .
C20 C 0.3502(4) 0.22705(18) 0.4931(2) 0.0489(11) Uani 1 1 d . . . . .
H20 H 0.408386 0.225623 0.529231 0.059 Uiso 1 1 calc R U . . .
C21 C 0.1814(4) 0.3549(2) 0.5408(2) 0.0508(11) Uani 1 1 d . . . . .
C22 C 0.0651(4) 0.3263(2) 0.5528(3) 0.0606(14) Uani 1 1 d . . . . .
H22A H 0.077689 0.306244 0.59229 0.091 Uiso 1 1 calc R U . . .
H22B H 0.046668 0.307154 0.513005 0.091 Uiso 1 1 calc R U . . .
H22C H -0.003012 0.34751 0.560755 0.091 Uiso 1 1 calc R U . . .
C23 C 0.1656(5) 0.3851(2) 0.4773(3) 0.0613(14) Uani 1 1 d . . . . .
H23A H 0.092703 0.404428 0.481306 0.092 Uiso 1 1 calc R U . . .
H23B H 0.156853 0.365002 0.437499 0.092 Uiso 1 1 calc R U . . .
H23C H 0.237122 0.40507 0.472533 0.092 Uiso 1 1 calc R U . . .
C24 C 0.2041(5) 0.3876(2) 0.6013(3) 0.0647(15) Uani 1 1 d . . . . .
H24A H 0.135219 0.409017 0.605202 0.097 Uiso 1 1 calc R U . . .
H24B H 0.278825 0.405397 0.594444 0.097 Uiso 1 1 calc R U . . .
H24C H 0.212541 0.36918 0.642771 0.097 Uiso 1 1 calc R U . . .
C25 C 0.2912(4) 0.25615(18) 0.6430(2) 0.0490(11) Uani 1 1 d . . . . .
H25A H 0.349648 0.231132 0.654988 0.059 Uiso 1 1 calc R U . . .
H25B H 0.229431 0.243087 0.611241 0.059 Uiso 1 1 calc R U . . .
C26 C 0.2299(4) 0.2726(2) 0.7056(2) 0.0525(12) Uani 1 1 d . . . . .
H26A H 0.154664 0.289799 0.693194 0.063 Uiso 1 1 calc R U . . .
H26B H 0.207141 0.245542 0.733631 0.063 Uiso 1 1 calc R U . . .
C27 C 0.1520(5) 0.3356(3) 0.8444(3) 0.078(2) Uani 1 1 d . . . . .
C28 C 0.1447(8) 0.3784(4) 0.8003(4) 0.123(4) Uani 1 1 d . . . . .
H28A H 0.147013 0.369197 0.752719 0.184 Uiso 1 1 calc R U . . .
H28B H 0.213842 0.398865 0.810934 0.184 Uiso 1 1 calc R U . . .
H28C H 0.068545 0.394971 0.808654 0.184 Uiso 1 1 calc R U . . .
C29 C 0.0455(6) 0.3018(4) 0.8292(4) 0.119(4) Uani 1 1 d . . . . .
H29A H -0.031691 0.318881 0.830557 0.179 Uiso 1 1 calc R U . . .
H29B H 0.045567 0.277041 0.863127 0.179 Uiso 1 1 calc R U . . .
H29C H 0.054919 0.288217 0.784268 0.179 Uiso 1 1 calc R U . . .
C30 C 0.1462(6) 0.3528(3) 0.9183(3) 0.092(2) Uani 1 1 d . . . . .
H30A H 0.211725 0.375226 0.927077 0.137 Uiso 1 1 calc R U . . .
H30B H 0.155732 0.326262 0.949035 0.137 Uiso 1 1 calc R U . . .
H30C H 0.067395 0.367728 0.925553 0.137 Uiso 1 1 calc R U . . .
C31 C 0.3135(5) 0.2501(2) 0.8629(2) 0.0562(13) Uani 1 1 d . . . . .
C32 C 0.2472(6) 0.2344(3) 0.9185(3) 0.0716(18) Uani 1 1 d . . . . .
H32 H 0.189823 0.254145 0.939468 0.086 Uiso 1 1 calc R U . . .
C33 C 0.2675(6) 0.1893(2) 0.9420(3) 0.0723(19) Uani 1 1 d . . . . .
H33 H 0.225118 0.178769 0.980388 0.087 Uiso 1 1 calc R U . . .
C34 C 0.3460(7) 0.1603(3) 0.9117(3) 0.077(2) Uani 1 1 d . . . . .
H34 H 0.355951 0.129277 0.927521 0.093 Uiso 1 1 calc R U . . .
C35 C 0.4118(6) 0.1759(3) 0.8572(3) 0.0739(18) Uani 1 1 d . . . . .
H35 H 0.469037 0.155875 0.836783 0.089 Uiso 1 1 calc R U . . .
C36 C 0.3948(5) 0.2207(2) 0.8323(3) 0.0619(15) Uani 1 1 d . . . . .
H36 H 0.439079 0.231027 0.794465 0.074 Uiso 1 1 calc R U . . .
C37 C 0.4820(4) 0.37879(17) 0.8245(2) 0.0435(10) Uani 1 1 d . . . . .
C38 C 0.4171(4) 0.34387(18) 0.8596(2) 0.0445(10) Uani 1 1 d . . . . .
C39 C 0.4326(5) 0.33875(19) 0.9306(2) 0.0504(12) Uani 1 1 d . . . . .
H39 H 0.393092 0.31378 0.952671 0.061 Uiso 1 1 calc R U . . .
C40 C 0.5029(4) 0.36883(18) 0.9681(2) 0.0465(10) Uani 1 1 d . . . . .
C41 C 0.5616(5) 0.40409(18) 0.9335(2) 0.0509(11) Uani 1 1 d . . . . .
H41 H 0.608558 0.425754 0.959182 0.061 Uiso 1 1 calc R U . . .
C42 C 0.5563(5) 0.40983(17) 0.8636(2) 0.0483(11) Uani 1 1 d . . . . .
C43 C 0.6261(6) 0.4484(2) 0.8287(3) 0.0622(14) Uani 1 1 d . . . . .
C44 C 0.7165(6) 0.4282(2) 0.7792(3) 0.0719(17) Uani 1 1 d . . . . .
H44A H 0.774193 0.407972 0.803572 0.108 Uiso 1 1 calc R U . . .
H44B H 0.760793 0.453566 0.757679 0.108 Uiso 1 1 calc R U . . .
H44C H 0.672485 0.410082 0.74463 0.108 Uiso 1 1 calc R U . . .
C45 C 0.5372(8) 0.4812(2) 0.7917(3) 0.082(2) Uani 1 1 d . . . . .
H45A H 0.4891 0.463626 0.758244 0.123 Uiso 1 1 calc R U . . .
H45B H 0.583057 0.505651 0.768856 0.123 Uiso 1 1 calc R U . . .
H45C H 0.482739 0.495456 0.824347 0.123 Uiso 1 1 calc R U . . .
C46 C 0.7009(9) 0.4777(3) 0.8796(3) 0.099(3) Uani 1 1 d . . . . .
H46A H 0.646277 0.491986 0.912021 0.148 Uiso 1 1 calc R U . . .
H46B H 0.744753 0.502026 0.855465 0.148 Uiso 1 1 calc R U . . .
H46C H 0.759489 0.457611 0.903635 0.148 Uiso 1 1 calc R U . . .
C51 C 0.6926(4) 0.2653(2) 0.6838(3) 0.0552(13) Uani 1 1 d . . . . .
C52 C 0.8091(7) 0.2922(5) 0.6978(6) 0.146(5) Uani 1 1 d . . . . .
H52A H 0.803201 0.322921 0.676555 0.219 Uiso 1 1 calc R U . . .
H52B H 0.878062 0.275192 0.679328 0.219 Uiso 1 1 calc R U . . .
H52C H 0.821222 0.295909 0.74669 0.219 Uiso 1 1 calc R U . . .
C53 C 0.7097(12) 0.2170(3) 0.7113(5) 0.148(5) Uani 1 1 d . . . . .
H53A H 0.743209 0.218745 0.75748 0.221 Uiso 1 1 calc R U . . .
H53B H 0.765941 0.199796 0.682842 0.221 Uiso 1 1 calc R U . . .
H53C H 0.630978 0.200973 0.711592 0.221 Uiso 1 1 calc R U . . .
C54 C 0.6674(7) 0.2642(4) 0.6093(3) 0.120(4) Uani 1 1 d . . . . .
H54A H 0.600288 0.24264 0.599423 0.18 Uiso 1 1 calc R U . . .
H54B H 0.74042 0.253785 0.5861 0.18 Uiso 1 1 calc R U . . .
H54C H 0.645044 0.295428 0.593631 0.18 Uiso 1 1 calc R U . . .
N1 N 0.3560(3) 0.29444(14) 0.60996(17) 0.0398(8) Uani 1 1 d . . . . .
N2 N 0.3135(3) 0.30322(17) 0.74443(18) 0.0514(10) Uani 1 1 d . . . . .
O1 O 0.5109(3) 0.37959(11) 0.61299(14) 0.0420(7) Uani 1 1 d . . . . .
O2 O 0.4735(3) 0.38395(12) 0.75802(14) 0.0480(7) Uani 1 1 d . . . . .
O3 O 0.5991(3) 0.28654(15) 0.71882(17) 0.0593(10) Uani 1 1 d . . . . .
P1 P 0.31633(9) 0.31592(4) 0.53845(5) 0.0378(2) Uani 1 1 d . . . . .
P2 P 0.29931(11) 0.30799(6) 0.82372(6) 0.0517(3) Uani 1 1 d . . . . .
In1 In 0.46567(2) 0.33031(2) 0.68658(2) 0.03620(9) Uani 1 1 d . . . . .
C1A C 0.4974(19) 0.1199(6) 0.6151(10) 0.290(11) Uani 1 1 d D . . . .
H1A1 H 0.556569 0.133339 0.584326 0.435 Uiso 1 1 calc R U . . .
H1A2 H 0.443187 0.098722 0.589886 0.435 Uiso 1 1 calc R U . . .
H1A3 H 0.449315 0.144809 0.635128 0.435 Uiso 1 1 calc R U . . .
C2A C 0.5644(15) 0.0930(9) 0.6708(11) 0.304(10) Uani 1 1 d D U . . .
H2A1 H 0.619892 0.114151 0.69609 0.365 Uiso 1 1 calc R U . . .
H2A2 H 0.613749 0.067947 0.650732 0.365 Uiso 1 1 calc R U . . .
C5A C 0.4643(18) 0.0290(8) 0.8281(11) 0.257(10) Uani 1 1 d D . . . .
H5A1 H 0.51012 0.016025 0.867347 0.309 Uiso 1 1 calc R U . . .
H5A2 H 0.409255 0.053396 0.845102 0.309 Uiso 1 1 calc R U . . .
C3A C 0.4718(18) 0.0720(9) 0.7186(10) 0.308(10) Uani 1 1 d D U . . .
H3A1 H 0.423891 0.04713 0.696022 0.37 Uiso 1 1 calc R U . . .
H3A2 H 0.415403 0.096124 0.735211 0.37 Uiso 1 1 calc R U . . .
C4A C 0.5547(15) 0.0513(8) 0.7795(13) 0.271(10) Uani 1 1 d D . . . .
H4A1 H 0.612367 0.027836 0.76249 0.325 Uiso 1 1 calc R U . . .
H4A2 H 0.601545 0.076418 0.802347 0.325 Uiso 1 1 calc R U . . .
C6A C 0.396(2) -0.0052(7) 0.7994(14) 0.338(16) Uani 1 1 d D . . . .
H6A1 H 0.340958 -0.017968 0.832833 0.507 Uiso 1 1 calc R U . . .
H6A2 H 0.34906 0.007451 0.7612 0.507 Uiso 1 1 calc R U . . .
H6A3 H 0.450011 -0.029952 0.783465 0.507 Uiso 1 1 calc R U . . .
C1B C 0.7575(16) 0.5152(7) 0.0816(12) 0.305(10) Uani 1 1 d D U . . .
H1B1 H 0.728592 0.542401 0.106446 0.457 Uiso 1 1 calc R U . . .
H1B2 H 0.703224 0.509421 0.042611 0.457 Uiso 1 1 calc R U . . .
H1B3 H 0.757947 0.487973 0.111342 0.457 Uiso 1 1 calc R U . . .
C2B C 0.8825(19) 0.5241(8) 0.0581(14) 0.348(9) Uani 1 1 d D U . . .
H2B1 H 0.879747 0.552505 0.029883 0.417 Uiso 1 1 calc R U . . .
H2B2 H 0.934186 0.531168 0.098257 0.417 Uiso 1 1 calc R U . . .
C3B C 0.9426(16) 0.4886(8) 0.0204(13) 0.349(10) Uani 1 1 d D U . . .
H3B1 H 0.884342 0.474291 -0.012235 0.419 Uiso 1 1 calc R U . . .
H3B2 H 0.972899 0.464049 0.051418 0.419 Uiso 1 1 calc R U . . .
C47 C 0.5102(5) 0.36483(18) 1.0461(2) 0.0563(12) Uani 1 1 d D . . . .
C48A C 0.463(2) 0.3200(6) 1.0737(9) 0.074(6) Uani 0.41(2) 1 d D . P A 1
H48A H 0.471067 0.320193 1.123046 0.111 Uiso 0.41(2) 1 calc R U P A 1
H48B H 0.509689 0.294008 1.055508 0.111 Uiso 0.41(2) 1 calc R U P A 1
H48C H 0.376919 0.316443 1.06054 0.111 Uiso 0.41(2) 1 calc R U P A 1
C49A C 0.4470(18) 0.4069(6) 1.0752(7) 0.068(5) Uani 0.41(2) 1 d D . P A 1
H49A H 0.363269 0.408495 1.05725 0.103 Uiso 0.41(2) 1 calc R U P A 1
H49B H 0.490879 0.435201 1.062574 0.103 Uiso 0.41(2) 1 calc R U P A 1
H49C H 0.44586 0.404366 1.124493 0.103 Uiso 0.41(2) 1 calc R U P A 1
C50A C 0.6469(10) 0.3688(7) 1.0709(7) 0.061(4) Uani 0.41(2) 1 d D . P A 1
H50A H 0.65179 0.365312 1.120046 0.091 Uiso 0.41(2) 1 calc R U P A 1
H50B H 0.679072 0.399353 1.05827 0.091 Uiso 0.41(2) 1 calc R U P A 1
H50C H 0.694973 0.344359 1.049647 0.091 Uiso 0.41(2) 1 calc R U P A 1
C48B C 0.5227(13) 0.3137(3) 1.0640(6) 0.061(3) Uani 0.59(2) 1 d D . P A 2
H48D H 0.592545 0.300511 1.040793 0.091 Uiso 0.59(2) 1 calc R U P A 2
H48E H 0.448453 0.297165 1.049868 0.091 Uiso 0.59(2) 1 calc R U P A 2
H48F H 0.535032 0.310451 1.112922 0.091 Uiso 0.59(2) 1 calc R U P A 2
C49B C 0.3853(13) 0.3805(6) 1.0739(5) 0.078(5) Uani 0.59(2) 1 d D . P A 2
H49D H 0.388832 0.380127 1.123384 0.117 Uiso 0.59(2) 1 calc R U P A 2
H49E H 0.321473 0.359255 1.057686 0.117 Uiso 0.59(2) 1 calc R U P A 2
H49F H 0.366966 0.412131 1.058154 0.117 Uiso 0.59(2) 1 calc R U P A 2
C50B C 0.6083(17) 0.3937(7) 1.0779(7) 0.102(7) Uani 0.59(2) 1 d D . P A 2
H50D H 0.611032 0.388234 1.126709 0.153 Uiso 0.59(2) 1 calc R U P A 2
H50E H 0.591629 0.426683 1.069069 0.153 Uiso 0.59(2) 1 calc R U P A 2
H50F H 0.686783 0.385288 1.058731 0.153 Uiso 0.59(2) 1 calc R U P A 2

loop_
_atom_site_aniso_label
_atom_site_aniso_U_11
_atom_site_aniso_U_22
_atom_site_aniso_U_33
_atom_site_aniso_U_23
_atom_site_aniso_U_13
_atom_site_aniso_U_12
C1 0.042(2) 0.045(2) 0.0189(16) 0.0005(15) -0.0033(14) 0.0033(17)
C2 0.042(2) 0.038(2) 0.0233(17) -0.0018(15) -0.0008(14) 0.0013(16)
C3 0.045(2) 0.040(2) 0.0264(18) 0.0022(16) 0.0025(15) 0.0010(17)
C4 0.049(2) 0.041(2) 0.0216(18) 0.0000(16) -0.0017(15) 0.0039(17)
C5 0.047(2) 0.044(2) 0.0221(18) -0.0018(16) -0.0071(15) -0.0009(18)
C6 0.040(2) 0.043(2) 0.0256(19) -0.0002(16) -0.0036(15) -0.0017(17)
C7 0.051(2) 0.049(3) 0.029(2) 0.0002(18) -0.0008(17) -0.0060(19)
C8 0.048(2) 0.073(3) 0.039(2) -0.001(2) -0.0078(19) 0.000(2)
C9 0.072(3) 0.045(3) 0.043(3) -0.011(2) -0.006(2) -0.001(2)
C10 0.080(4) 0.070(4) 0.042(3) 0.000(2) -0.007(2) -0.032(3)
C11 0.058(3) 0.052(3) 0.0211(19) 0.0005(17) -0.0004(17) 0.004(2)
C12 0.081(4) 0.066(3) 0.025(2) -0.004(2) -0.001(2) 0.015(3)
C13 0.068(3) 0.063(3) 0.026(2) 0.003(2) -0.0083(19) 0.010(2)
C14 0.079(4) 0.086(4) 0.022(2) 0.006(2) 0.001(2) -0.015(3)
C15 0.039(2) 0.055(3) 0.0291(19) -0.0041(18) -0.0006(16) -0.0103(18)
C16 0.050(2) 0.071(3) 0.033(2) -0.006(2) -0.0063(18) -0.009(2)
C17 0.050(3) 0.087(4) 0.037(2) -0.015(3) 0.001(2) -0.023(3)
C18 0.068(3) 0.080(4) 0.051(3) -0.029(3) 0.014(3) -0.023(3)
C19 0.065(3) 0.066(3) 0.063(3) -0.016(3) 0.017(3) 0.002(3)
C20 0.045(2) 0.061(3) 0.041(2) -0.004(2) 0.0040(18) -0.003(2)
C21 0.047(2) 0.066(3) 0.039(2) -0.005(2) -0.0064(19) 0.010(2)
C22 0.039(2) 0.093(4) 0.050(3) 0.001(3) -0.004(2) 0.007(2)
C23 0.062(3) 0.066(3) 0.055(3) -0.001(3) -0.013(2) 0.010(3)
C24 0.062(3) 0.077(4) 0.055(3) -0.016(3) -0.004(2) 0.018(3)
C25 0.050(2) 0.059(3) 0.037(2) 0.003(2) -0.0044(19) -0.014(2)
C26 0.044(2) 0.081(4) 0.032(2) 0.009(2) -0.0035(17) -0.016(2)
C27 0.055(3) 0.134(6) 0.047(3) -0.011(4) 0.009(2) 0.014(4)
C28 0.099(6) 0.189(10) 0.080(5) 0.014(6) 0.018(4) 0.087(7)
C29 0.046(3) 0.239(12) 0.073(5) -0.052(6) 0.010(3) -0.012(5)
C30 0.064(4) 0.158(8) 0.054(4) -0.018(4) 0.018(3) 0.013(4)
C31 0.063(3) 0.079(4) 0.025(2) 0.004(2) -0.0059(19) -0.028(3)
C32 0.084(4) 0.096(5) 0.035(3) -0.011(3) 0.008(2) -0.040(4)
C33 0.092(4) 0.087(4) 0.038(3) 0.005(3) -0.004(3) -0.046(4)
C34 0.089(4) 0.088(5) 0.053(3) 0.014(3) -0.024(3) -0.032(4)
C35 0.070(4) 0.092(5) 0.058(3) 0.019(3) -0.022(3) -0.017(3)
C36 0.050(3) 0.097(4) 0.039(3) 0.013(3) -0.005(2) -0.013(3)
C37 0.057(2) 0.053(3) 0.0202(18) -0.0017(17) -0.0002(16) 0.011(2)
C38 0.046(2) 0.064(3) 0.0239(19) -0.0002(18) -0.0003(16) 0.000(2)
C39 0.055(3) 0.071(3) 0.025(2) -0.001(2) 0.0069(18) -0.001(2)
C40 0.061(3) 0.056(3) 0.0218(19) -0.0024(18) 0.0033(17) 0.004(2)
C41 0.071(3) 0.052(3) 0.030(2) -0.0062(19) -0.004(2) 0.003(2)
C42 0.074(3) 0.043(2) 0.027(2) -0.0006(18) 0.0011(19) 0.004(2)
C43 0.101(4) 0.054(3) 0.032(2) -0.002(2) -0.001(2) -0.016(3)
C44 0.086(4) 0.086(4) 0.044(3) 0.010(3) 0.006(3) -0.027(3)
C45 0.147(7) 0.051(3) 0.048(3) 0.007(3) -0.001(4) 0.003(4)
C46 0.175(8) 0.076(5) 0.044(3) 0.000(3) -0.009(4) -0.057(5)
C51 0.046(2) 0.078(4) 0.041(3) 0.006(2) -0.0022(19) 0.019(2)
C52 0.057(4) 0.227(13) 0.154(10) -0.045(10) 0.025(5) -0.024(6)
C53 0.252(14) 0.103(7) 0.090(6) 0.029(5) 0.070(8) 0.077(8)
C54 0.105(5) 0.215(10) 0.040(3) -0.014(5) -0.010(3) 0.092(7)
N1 0.0415(17) 0.053(2) 0.0245(16) -0.0001(15) -0.0054(13) -0.0095(15)
N2 0.0420(19) 0.090(3) 0.0228(17) 0.0061(18) 0.0032(14) -0.011(2)
O1 0.0544(17) 0.0520(18) 0.0194(13) -0.0008(12) -0.0033(11) -0.0097(14)
O2 0.069(2) 0.0533(19) 0.0215(14) 0.0009(13) -0.0008(13) 0.0032(16)
O3 0.0501(18) 0.093(3) 0.0342(16) 0.0076(17) -0.0019(13) 0.0255(18)
P1 0.0379(5) 0.0518(6) 0.0234(4) -0.0019(4) -0.0041(4) -0.0016(4)
P2 0.0410(6) 0.0897(10) 0.0245(5) -0.0007(5) 0.0031(4) -0.0080(6)
In1 0.03593(14) 0.05342(17) 0.01917(12) 0.00084(12) -0.00145(8) -0.00065(12)
C1A 0.29(2) 0.22(2) 0.35(3) -0.084(16) -0.157(18) 0.040(17)
C2A 0.157(13) 0.48(3) 0.27(2) -0.044(16) 0.000(11) 0.108(17)
C5A 0.169(16) 0.23(2) 0.38(3) -0.054(18) 0.034(16) 0.029(14)
C3A 0.159(14) 0.50(3) 0.27(2) -0.063(16) 0.019(11) 0.099(18)
C4A 0.160(15) 0.30(2) 0.35(3) -0.02(2) 0.036(14) 0.065(15)
C6A 0.44(4) 0.169(19) 0.40(4) 0.01(2) -0.05(3) -0.049(19)
C1B 0.189(15) 0.310(19) 0.42(2) -0.206(18) 0.085(16) -0.053(15)
C2B 0.216(15) 0.38(2) 0.45(2) -0.215(17) 0.098(15) -0.046(16)
C3B 0.212(16) 0.39(2) 0.45(3) -0.227(18) 0.091(16) -0.043(16)
C47 0.078(3) 0.071(3) 0.020(2) -0.007(2) 0.0067(19) -0.003(3)
C48A 0.106(15) 0.089(9) 0.026(7) -0.002(7) -0.007(9) -0.031(10)
C49A 0.096(12) 0.084(9) 0.025(6) -0.004(6) 0.005(6) 0.012(9)
C50A 0.083(7) 0.084(12) 0.015(6) 0.002(7) -0.003(5) -0.011(7)
C48B 0.074(8) 0.085(5) 0.023(5) 0.008(4) -0.006(5) 0.016(5)
C49B 0.117(8) 0.087(10) 0.030(5) 0.005(5) 0.023(5) 0.032(8)
C50B 0.151(13) 0.129(13) 0.026(5) -0.007(8) -0.005(7) -0.056(12)

loop_
_atom_type_symbol
_atom_type_description
_atom_type_scat_dispersion_real
_atom_type_scat_dispersion_imag
_atom_type_scat_source
C C 0.0181 0.0091 'International Tables Vol C Tables 4.2.6.8 and 6.1.1.4'
H H 0 0 'International Tables Vol C Tables 4.2.6.8 and 6.1.1.4'
N N 0.0311 0.018 'International Tables Vol C Tables 4.2.6.8 and 6.1.1.4'
O O 0.0492 0.0322 'International Tables Vol C Tables 4.2.6.8 and 6.1.1.4'
P P 0.2955 0.4335 'International Tables Vol C Tables 4.2.6.8 and 6.1.1.4'
In In 0.0822 5.0449 'International Tables Vol C Tables 4.2.6.8 and 6.1.1.4'

loop_
_geom_angle_atom_site_label_1
_geom_angle_atom_site_label_2
_geom_angle_atom_site_label_3
_geom_angle
_geom_angle_site_symmetry_1
_geom_angle_site_symmetry_3
_geom_angle_publ_flag
O1 C1 C6 122.9(4) . . ?
O1 C1 C2 120.1(4) . . ?
C6 C1 C2 117.0(3) . . ?
C3 C2 C1 118.8(4) . . ?
C3 C2 C7 120.7(4) . . ?
C1 C2 C7 120.5(3) . . ?
C2 C3 C4 124.4(4) . . ?
C2 C3 H3 117.8 . . ?
C4 C3 H3 117.8 . . ?
C5 C4 C3 116.8(4) . . ?
C5 C4 C11 119.8(4) . . ?
C3 C4 C11 123.5(4) . . ?
C4 C5 C6 122.2(4) . . ?
C4 C5 H5 118.9 . . ?
C6 C5 H5 118.9 . . ?
C5 C6 C1 120.8(4) . . ?
C5 C6 P1 115.4(3) . . ?
C1 C6 P1 123.3(3) . . ?
C9 C7 C2 110.7(4) . . ?
C9 C7 C10 108.0(4) . . ?
C2 C7 C10 112.2(4) . . ?
C9 C7 C8 109.3(4) . . ?
C2 C7 C8 109.0(4) . . ?
C10 C7 C8 107.6(4) . . ?
C7 C8 H8A 109.5 . . ?
C7 C8 H8B 109.5 . . ?
H8A C8 H8B 109.5 . . ?
C7 C8 H8C 109.5 . . ?
H8A C8 H8C 109.5 . . ?
H8B C8 H8C 109.5 . . ?
C7 C9 H9A 109.5 . . ?
C7 C9 H9B 109.5 . . ?
H9A C9 H9B 109.5 . . ?
C7 C9 H9C 109.5 . . ?
H9A C9 H9C 109.5 . . ?
H9B C9 H9C 109.5 . . ?
C7 C10 H10A 109.5 . . ?
C7 C10 H10B 109.5 . . ?
H10A C10 H10B 109.5 . . ?
C7 C10 H10C 109.5 . . ?
H10A C10 H10C 109.5 . . ?
H10B C10 H10C 109.5 . . ?
C12 C11 C13 108.8(4) . . ?
C12 C11 C14 108.9(4) . . ?
C13 C11 C14 108.3(4) . . ?
C12 C11 C4 110.2(4) . . ?
C13 C11 C4 108.8(4) . . ?
C14 C11 C4 111.8(4) . . ?
C11 C12 H12A 109.5 . . ?
C11 C12 H12B 109.5 . . ?
H12A C12 H12B 109.5 . . ?
C11 C12 H12C 109.5 . . ?
H12A C12 H12C 109.5 . . ?
H12B C12 H12C 109.5 . . ?
C11 C13 H13A 109.5 . . ?
C11 C13 H13B 109.5 . . ?
H13A C13 H13B 109.5 . . ?
C11 C13 H13C 109.5 . . ?
H13A C13 H13C 109.5 . . ?
H13B C13 H13C 109.5 . . ?
C11 C14 H14A 109.5 . . ?
C11 C14 H14B 109.5 . . ?
H14A C14 H14B 109.5 . . ?
C11 C14 H14C 109.5 . . ?
H14A C14 H14C 109.5 . . ?
H14B C14 H14C 109.5 . . ?
C20 C15 C16 118.8(4) . . ?
C20 C15 P1 116.8(3) . . ?
C16 C15 P1 124.4(4) . . ?
C17 C16 C15 119.7(5) . . ?
C17 C16 H16 120.1 . . ?
C15 C16 H16 120.1 . . ?
C18 C17 C16 120.6(5) . . ?
C18 C17 H17 119.7 . . ?
C16 C17 H17 119.7 . . ?
C17 C18 C19 120.3(5) . . ?
C17 C18 H18 119.8 . . ?
C19 C18 H18 119.8 . . ?
C18 C19 C20 120.5(6) . . ?
C18 C19 H19 119.8 . . ?
C20 C19 H19 119.8 . . ?
C15 C20 C19 120.1(5) . . ?
C15 C20 H20 119.9 . . ?
C19 C20 H20 119.9 . . ?
C23 C21 C24 107.8(5) . . ?
C23 C21 C22 110.3(4) . . ?
C24 C21 C22 109.0(5) . . ?
C23 C21 P1 113.4(4) . . ?
C24 C21 P1 105.8(3) . . ?
C22 C21 P1 110.4(4) . . ?
C21 C22 H22A 109.5 . . ?
C21 C22 H22B 109.5 . . ?
H22A C22 H22B 109.5 . . ?
C21 C22 H22C 109.5 . . ?
H22A C22 H22C 109.5 . . ?
H22B C22 H22C 109.5 . . ?
C21 C23 H23A 109.5 . . ?
C21 C23 H23B 109.5 . . ?
H23A C23 H23B 109.5 . . ?
C21 C23 H23C 109.5 . . ?
H23A C23 H23C 109.5 . . ?
H23B C23 H23C 109.5 . . ?
C21 C24 H24A 109.5 . . ?
C21 C24 H24B 109.5 . . ?
H24A C24 H24B 109.5 . . ?
C21 C24 H24C 109.5 . . ?
H24A C24 H24C 109.5 . . ?
H24B C24 H24C 109.5 . . ?
N1 C25 C26 111.2(4) . . ?
N1 C25 H25A 109.4 . . ?
C26 C25 H25A 109.4 . . ?
N1 C25 H25B 109.4 . . ?
C26 C25 H25B 109.4 . . ?
H25A C25 H25B 108 . . ?
N2 C26 C25 109.4(4) . . ?
N2 C26 H26A 109.8 . . ?
C25 C26 H26A 109.8 . . ?
N2 C26 H26B 109.8 . . ?
C25 C26 H26B 109.8 . . ?
H26A C26 H26B 108.2 . . ?
C28 C27 C29 111.6(7) . . ?
C28 C27 C30 106.5(7) . . ?
C29 C27 C30 109.8(6) . . ?
C28 C27 P2 104.9(4) . . ?
C29 C27 P2 110.5(6) . . ?
C30 C27 P2 113.5(5) . . ?
C27 C28 H28A 109.5 . . ?
C27 C28 H28B 109.5 . . ?
H28A C28 H28B 109.5 . . ?
C27 C28 H28C 109.5 . . ?
H28A C28 H28C 109.5 . . ?
H28B C28 H28C 109.5 . . ?
C27 C29 H29A 109.5 . . ?
C27 C29 H29B 109.5 . . ?
H29A C29 H29B 109.5 . . ?
C27 C29 H29C 109.5 . . ?
H29A C29 H29C 109.5 . . ?
H29B C29 H29C 109.5 . . ?
C27 C30 H30A 109.5 . . ?
C27 C30 H30B 109.5 . . ?
H30A C30 H30B 109.5 . . ?
C27 C30 H30C 109.5 . . ?
H30A C30 H30C 109.5 . . ?
H30B C30 H30C 109.5 . . ?
C36 C31 C32 119.9(6) . . ?
C36 C31 P2 114.8(4) . . ?
C32 C31 P2 125.3(5) . . ?
C33 C32 C31 118.5(7) . . ?
C33 C32 H32 120.8 . . ?
C31 C32 H32 120.8 . . ?
C34 C33 C32 121.7(6) . . ?
C34 C33 H33 119.1 . . ?
C32 C33 H33 119.1 . . ?
C33 C34 C35 119.6(7) . . ?
C33 C34 H34 120.2 . . ?
C35 C34 H34 120.2 . . ?
C34 C35 C36 120.6(7) . . ?
C34 C35 H35 119.7 . . ?
C36 C35 H35 119.7 . . ?
C31 C36 C35 119.7(6) . . ?
C31 C36 H36 120.1 . . ?
C35 C36 H36 120.1 . . ?
O2 C37 C38 122.6(4) . . ?
O2 C37 C42 119.7(4) . . ?
C38 C37 C42 117.6(4) . . ?
C37 C38 C39 120.4(4) . . ?
C37 C38 P2 125.4(3) . . ?
C39 C38 P2 113.8(4) . . ?
C40 C39 C38 121.8(5) . . ?
C40 C39 H39 119.1 . . ?
C38 C39 H39 119.1 . . ?
C39 C40 C41 117.1(4) . . ?
C39 C40 C47 120.8(4) . . ?
C41 C40 C47 122.1(4) . . ?
C40 C41 C42 124.5(5) . . ?
C40 C41 H41 117.8 . . ?
C42 C41 H41 117.8 . . ?
C41 C42 C37 118.4(5) . . ?
C41 C42 C43 121.8(5) . . ?
C37 C42 C43 119.8(4) . . ?
C42 C43 C44 110.9(5) . . ?
C42 C43 C45 110.1(5) . . ?
C44 C43 C45 110.1(5) . . ?
C42 C43 C46 111.6(4) . . ?
C44 C43 C46 106.4(6) . . ?
C45 C43 C46 107.6(6) . . ?
C43 C44 H44A 109.5 . . ?
C43 C44 H44B 109.5 . . ?
H44A C44 H44B 109.5 . . ?
C43 C44 H44C 109.5 . . ?
H44A C44 H44C 109.5 . . ?
H44B C44 H44C 109.5 . . ?
C43 C45 H45A 109.5 . . ?
C43 C45 H45B 109.5 . . ?
H45A C45 H45B 109.5 . . ?
C43 C45 H45C 109.5 . . ?
H45A C45 H45C 109.5 . . ?
H45B C45 H45C 109.5 . . ?
C43 C46 H46A 109.5 . . ?
C43 C46 H46B 109.5 . . ?
H46A C46 H46B 109.5 . . ?
C43 C46 H46C 109.5 . . ?
H46A C46 H46C 109.5 . . ?
H46B C46 H46C 109.5 . . ?
O3 C51 C54 112.2(4) . . ?
O3 C51 C53 108.2(6) . . ?
C54 C51 C53 111.0(7) . . ?
O3 C51 C52 108.3(6) . . ?
C54 C51 C52 109.2(7) . . ?
C53 C51 C52 107.9(8) . . ?
C51 C52 H52A 109.5 . . ?
C51 C52 H52B 109.5 . . ?
H52A C52 H52B 109.5 . . ?
C51 C52 H52C 109.5 . . ?
H52A C52 H52C 109.5 . . ?
H52B C52 H52C 109.5 . . ?
C51 C53 H53A 109.5 . . ?
C51 C53 H53B 109.5 . . ?
H53A C53 H53B 109.5 . . ?
C51 C53 H53C 109.5 . . ?
H53A C53 H53C 109.5 . . ?
H53B C53 H53C 109.5 . . ?
C51 C54 H54A 109.5 . . ?
C51 C54 H54B 109.5 . . ?
H54A C54 H54B 109.5 . . ?
C51 C54 H54C 109.5 . . ?
H54A C54 H54C 109.5 . . ?
H54B C54 H54C 109.5 . . ?
C25 N1 P1 123.9(3) . . ?
C25 N1 In1 108.0(3) . . ?
P1 N1 In1 124.9(2) . . ?
C26 N2 P2 119.5(3) . . ?
C26 N2 In1 114.4(3) . . ?
P2 N2 In1 125.4(2) . . ?
C1 O1 In1 134.7(3) . . ?
C37 O2 In1 126.1(3) . . ?
C51 O3 In1 130.7(3) . . ?
N1 P1 C6 110.31(18) . . ?
N1 P1 C15 107.6(2) . . ?
C6 P1 C15 108.4(2) . . ?
N1 P1 C21 114.4(2) . . ?
C6 P1 C21 106.1(2) . . ?
C15 P1 C21 109.9(2) . . ?
N2 P2 C38 110.9(2) . . ?
N2 P2 C31 109.2(3) . . ?
C38 P2 C31 107.4(2) . . ?
N2 P2 C27 111.1(3) . . ?
C38 P2 C27 107.0(3) . . ?
C31 P2 C27 111.1(3) . . ?
O3 In1 O2 103.03(14) . . ?
O3 In1 O1 117.25(14) . . ?
O2 In1 O1 88.00(12) . . ?
O3 In1 N1 108.17(16) . . ?
O2 In1 N1 146.52(14) . . ?
O1 In1 N1 88.35(12) . . ?
O3 In1 N2 99.77(16) . . ?
O2 In1 N2 85.94(15) . . ?
O1 In1 N2 142.90(15) . . ?
N1 In1 N2 77.23(14) . . ?
C2A C1A H1A1 109.5 . . ?
C2A C1A H1A2 109.5 . . ?
H1A1 C1A H1A2 109.5 . . ?
C2A C1A H1A3 109.5 . . ?
H1A1 C1A H1A3 109.5 . . ?
H1A2 C1A H1A3 109.5 . . ?
C1A C2A C3A 109.3(13) . . ?
C1A C2A H2A1 109.8 . . ?
C3A C2A H2A1 109.8 . . ?
C1A C2A H2A2 109.8 . . ?
C3A C2A H2A2 109.8 . . ?
H2A1 C2A H2A2 108.3 . . ?
C6A C5A C4A 113.5(19) . . ?
C6A C5A H5A1 108.9 . . ?
C4A C5A H5A1 108.9 . . ?
C6A C5A H5A2 108.9 . . ?
C4A C5A H5A2 108.9 . . ?
H5A1 C5A H5A2 107.7 . . ?
C2A C3A C4A 103.7(16) . . ?
C2A C3A H3A1 111 . . ?
C4A C3A H3A1 111 . . ?
C2A C3A H3A2 111 . . ?
C4A C3A H3A2 111 . . ?
H3A1 C3A H3A2 109 . . ?
C5A C4A C3A 105.1(12) . . ?
C5A C4A H4A1 110.7 . . ?
C3A C4A H4A1 110.7 . . ?
C5A C4A H4A2 110.7 . . ?
C3A C4A H4A2 110.7 . . ?
H4A1 C4A H4A2 108.8 . . ?
C5A C6A H6A1 109.5 . . ?
C5A C6A H6A2 109.5 . . ?
H6A1 C6A H6A2 109.5 . . ?
C5A C6A H6A3 109.5 . . ?
H6A1 C6A H6A3 109.5 . . ?
H6A2 C6A H6A3 109.5 . . ?
C2B C1B H1B1 109.5 . . ?
C2B C1B H1B2 109.5 . . ?
H1B1 C1B H1B2 109.5 . . ?
C2B C1B H1B3 109.5 . . ?
H1B1 C1B H1B3 109.5 . . ?
H1B2 C1B H1B3 109.5 . . ?
C3B C2B C1B 118.9(17) . . ?
C3B C2B H2B1 107.6 . . ?
C1B C2B H2B1 107.6 . . ?
C3B C2B H2B2 107.6 . . ?
C1B C2B H2B2 107.6 . . ?
H2B1 C2B H2B2 107 . . ?
C2B C3B C3B 110(2) . 3_765 ?
C2B C3B H3B1 109.7 . . ?
C3B C3B H3B1 109.7 3_765 . ?
C2B C3B H3B2 109.7 . . ?
C3B C3B H3B2 109.7 3_765 . ?
H3B1 C3B H3B2 108.2 . . ?
C48A C47 C49A 112.6(8) . . ?
C50B C47 C48B 112.4(8) . . ?
C50B C47 C40 113.7(7) . . ?
C48A C47 C40 114.6(8) . . ?
C49A C47 C40 107.7(6) . . ?
C48B C47 C40 107.9(6) . . ?
C50B C47 C49B 108.9(7) . . ?
C48B C47 C49B 105.9(6) . . ?
C40 C47 C49B 107.6(5) . . ?
C48A C47 C50A 106.6(8) . . ?
C49A C47 C50A 105.4(7) . . ?
C40 C47 C50A 109.5(6) . . ?
C47 C48A H48A 109.5 . . ?
C47 C48A H48B 109.5 . . ?
H48A C48A H48B 109.5 . . ?
C47 C48A H48C 109.5 . . ?
H48A C48A H48C 109.5 . . ?
H48B C48A H48C 109.5 . . ?
C47 C49A H49A 109.5 . . ?
C47 C49A H49B 109.5 . . ?
H49A C49A H49B 109.5 . . ?
C47 C49A H49C 109.5 . . ?
H49A C49A H49C 109.5 . . ?
H49B C49A H49C 109.5 . . ?
C47 C50A H50A 109.5 . . ?
C47 C50A H50B 109.5 . . ?
H50A C50A H50B 109.5 . . ?
C47 C50A H50C 109.5 . . ?
H50A C50A H50C 109.5 . . ?
H50B C50A H50C 109.5 . . ?
C47 C48B H48D 109.5 . . ?
C47 C48B H48E 109.5 . . ?
H48D C48B H48E 109.5 . . ?
C47 C48B H48F 109.5 . . ?
H48D C48B H48F 109.5 . . ?
H48E C48B H48F 109.5 . . ?
C47 C49B H49D 109.5 . . ?
C47 C49B H49E 109.5 . . ?
H49D C49B H49E 109.5 . . ?
C47 C49B H49F 109.5 . . ?
H49D C49B H49F 109.5 . . ?
H49E C49B H49F 109.5 . . ?
C47 C50B H50D 109.5 . . ?
C47 C50B H50E 109.5 . . ?
H50D C50B H50E 109.5 . . ?
C47 C50B H50F 109.5 . . ?
H50D C50B H50F 109.5 . . ?
H50E C50B H50F 109.5 . . ?

loop_
_geom_bond_atom_site_label_1
_geom_bond_atom_site_label_2
_geom_bond_distance
_geom_bond_site_symmetry_2
_geom_bond_publ_flag
C1 O1 1.323(5) . ?
C1 C6 1.430(6) . ?
C1 C2 1.435(6) . ?
C2 C3 1.388(5) . ?
C2 C7 1.537(6) . ?
C3 C4 1.396(6) . ?
C3 H3 0.95 . ?
C4 C5 1.374(6) . ?
C4 C11 1.542(5) . ?
C5 C6 1.407(5) . ?
C5 H5 0.95 . ?
C6 P1 1.786(4) . ?
C7 C9 1.530(7) . ?
C7 C10 1.538(7) . ?
C7 C8 1.539(6) . ?
C8 H8A 0.98 . ?
C8 H8B 0.98 . ?
C8 H8C 0.98 . ?
C9 H9A 0.98 . ?
C9 H9B 0.98 . ?
C9 H9C 0.98 . ?
C10 H10A 0.98 . ?
C10 H10B 0.98 . ?
C10 H10C 0.98 . ?
C11 C12 1.524(7) . ?
C11 C13 1.531(6) . ?
C11 C14 1.534(7) . ?
C12 H12A 0.98 . ?
C12 H12B 0.98 . ?
C12 H12C 0.98 . ?
C13 H13A 0.98 . ?
C13 H13B 0.98 . ?
C13 H13C 0.98 . ?
C14 H14A 0.98 . ?
C14 H14B 0.98 . ?
C14 H14C 0.98 . ?
C15 C20 1.381(7) . ?
C15 C16 1.408(6) . ?
C15 P1 1.820(4) . ?
C16 C17 1.389(7) . ?
C16 H16 0.95 . ?
C17 C18 1.357(9) . ?
C17 H17 0.95 . ?
C18 C19 1.374(9) . ?
C18 H18 0.95 . ?
C19 C20 1.387(7) . ?
C19 H19 0.95 . ?
C20 H20 0.95 . ?
C21 C23 1.536(7) . ?
C21 C24 1.540(7) . ?
C21 C22 1.541(7) . ?
C21 P1 1.859(5) . ?
C22 H22A 0.98 . ?
C22 H22B 0.98 . ?
C22 H22C 0.98 . ?
C23 H23A 0.98 . ?
C23 H23B 0.98 . ?
C23 H23C 0.98 . ?
C24 H24A 0.98 . ?
C24 H24B 0.98 . ?
C24 H24C 0.98 . ?
C25 N1 1.473(6) . ?
C25 C26 1.500(7) . ?
C25 H25A 0.99 . ?
C25 H25B 0.99 . ?
C26 N2 1.477(6) . ?
C26 H26A 0.99 . ?
C26 H26B 0.99 . ?
C27 C28 1.511(12) . ?
C27 C29 1.545(11) . ?
C27 C30 1.548(9) . ?
C27 P2 1.856(6) . ?
C28 H28A 0.98 . ?
C28 H28B 0.98 . ?
C28 H28C 0.98 . ?
C29 H29A 0.98 . ?
C29 H29B 0.98 . ?
C29 H29C 0.98 . ?
C30 H30A 0.98 . ?
C30 H30B 0.98 . ?
C30 H30C 0.98 . ?
C31 C36 1.379(9) . ?
C31 C32 1.408(7) . ?
C31 P2 1.841(6) . ?
C32 C33 1.395(10) . ?
C32 H32 0.95 . ?
C33 C34 1.351(10) . ?
C33 H33 0.95 . ?
C34 C35 1.386(9) . ?
C34 H34 0.95 . ?
C35 C36 1.390(9) . ?
C35 H35 0.95 . ?
C36 H36 0.95 . ?
C37 O2 1.327(5) . ?
C37 C38 1.421(7) . ?
C37 C42 1.427(7) . ?
C38 C39 1.422(6) . ?
C38 P2 1.790(5) . ?
C39 C40 1.368(7) . ?
C39 H39 0.95 . ?
C40 C41 1.391(7) . ?
C40 C47 1.550(6) . ?
C41 C42 1.394(6) . ?
C41 H41 0.95 . ?
C42 C43 1.522(7) . ?
C43 C44 1.524(9) . ?
C43 C45 1.534(9) . ?
C43 C46 1.539(8) . ?
C44 H44A 0.98 . ?
C44 H44B 0.98 . ?
C44 H44C 0.98 . ?
C45 H45A 0.98 . ?
C45 H45B 0.98 . ?
C45 H45C 0.98 . ?
C46 H46A 0.98 . ?
C46 H46B 0.98 . ?
C46 H46C 0.98 . ?
C51 O3 1.393(6) . ?
C51 C54 1.496(8) . ?
C51 C53 1.502(10) . ?
C51 C52 1.517(10) . ?
C52 H52A 0.98 . ?
C52 H52B 0.98 . ?
C52 H52C 0.98 . ?
C53 H53A 0.98 . ?
C53 H53B 0.98 . ?
C53 H53C 0.98 . ?
C54 H54A 0.98 . ?
C54 H54B 0.98 . ?
C54 H54C 0.98 . ?
N1 P1 1.597(3) . ?
N1 In1 2.178(3) . ?
N2 P2 1.588(4) . ?
N2 In1 2.190(4) . ?
O1 In1 2.100(3) . ?
O2 In1 2.094(3) . ?
O3 In1 2.025(3) . ?
C1A C2A 1.524(14) . ?
C1A H1A1 0.98 . ?
C1A H1A2 0.98 . ?
C1A H1A3 0.98 . ?
C2A C3A 1.530(15) . ?
C2A H2A1 0.99 . ?
C2A H2A2 0.99 . ?
C5A C6A 1.35(3) . ?
C5A C4A 1.54(3) . ?
C5A H5A1 0.99 . ?
C5A H5A2 0.99 . ?
C3A C4A 1.61(2) . ?
C3A H3A1 0.99 . ?
C3A H3A2 0.99 . ?
C4A H4A1 0.99 . ?
C4A H4A2 0.99 . ?
C6A H6A1 0.98 . ?
C6A H6A2 0.98 . ?
C6A H6A3 0.98 . ?
C1B C2B 1.482(15) . ?
C1B H1B1 0.98 . ?
C1B H1B2 0.98 . ?
C1B H1B3 0.98 . ?
C2B C3B 1.433(16) . ?
C2B H2B1 0.99 . ?
C2B H2B2 0.99 . ?
C3B C3B 1.65(3) 3_765 ?
C3B H3B1 0.99 . ?
C3B H3B2 0.99 . ?
C47 C50B 1.489(10) . ?
C47 C48A 1.497(11) . ?
C47 C49A 1.516(10) . ?
C47 C48B 1.517(10) . ?
C47 C49B 1.557(10) . ?
C47 C50A 1.574(11) . ?
C48A H48A 0.98 . ?
C48A H48B 0.98 . ?
C48A H48C 0.98 . ?
C49A H49A 0.98 . ?
C49A H49B 0.98 . ?
C49A H49C 0.98 . ?
C50A H50A 0.98 . ?
C50A H50B 0.98 . ?
C50A H50C 0.98 . ?
C48B H48D 0.98 . ?
C48B H48E 0.98 . ?
C48B H48F 0.98 . ?
C49B H49D 0.98 . ?
C49B H49E 0.98 . ?
C49B H49F 0.98 . ?
C50B H50D 0.98 . ?
C50B H50E 0.98 . ?
C50B H50F 0.98 . ?
